data_1556987
loop_
_publ_author_name
'Yuan, Guohao'
'Takeda, Takashi'
'Hoshino, Norihisa'
'Akutagawa, Tomoyuki'

_publ_section_title
;
 Highly Proton-Conducting Mixed Proton-Transferred
 [(H2PO4--)(H3PO4)]\\infty Networks Supported by
 2,2&#x2032;-Diaminobithiazolium in Crystals
;
_journal_name_full 'The Journal of Physical Chemistry C'
_journal_paper_doi 10.1021/acs.jpcc.9b10130
_journal_year 2020
_chemical_formula_moiety 'C3 H6 N2 O4 P S'
_chemical_formula_sum 'C3 H6 N2 O4 P S'
_chemical_formula_weight 197.13
_space_group_crystal_system triclinic
_space_group_IT_number 2
_space_group_name_Hall '-P 1'
_space_group_name_H-M_alt 'P -1'
_atom_sites_solution_hydrogens geom
_atom_sites_solution_primary direct
_atom_sites_solution_secondary difmap
_cell_angle_alpha 63.995(3)
_cell_angle_beta 84.123(3)
_cell_angle_gamma 83.101(3)
_cell_formula_units_Z 2
_cell_length_a 5.40917(18)
_cell_length_b 7.8050(3)
_cell_length_c 8.8560(4)
_cell_measurement_reflns_used 1792
_cell_measurement_temperature 150
_cell_measurement_theta_max 67.83
_cell_measurement_theta_min 5.57
_cell_volume 333.08(2)
_computing_cell_refinement 'RAPID AUTO'
_computing_data_collection 'RAPID AUTO (Rigaku, ????)'
_computing_data_reduction 'RAPID AUTO'
_computing_molecular_graphics 'CrystalStructure 4.3'
_computing_publication_material 'CrystalStructure 4.3 (Rigaku, 2018)'
_computing_structure_refinement 'SHELXL97 (Sheldrick, 2008)'
_computing_structure_solution 'SIR2004 (Burla, et al., 2005)'
_diffrn_ambient_temperature 150
_diffrn_detector_area_resol_mean 10.000
_diffrn_measured_fraction_theta_full 0.980
_diffrn_measured_fraction_theta_max 0.980
_diffrn_measurement_device_type 'Rigaku R-AXIS RAPID'
_diffrn_measurement_method \w
_diffrn_radiation_type 'Cu K\a'
_diffrn_radiation_wavelength 1.54187
_diffrn_reflns_av_R_equivalents 0.1068
_diffrn_reflns_av_unetI/netI 0.0918
_diffrn_reflns_Laue_measured_fraction_full 0.000
_diffrn_reflns_Laue_measured_fraction_max 0.000
_diffrn_reflns_limit_h_max 6
_diffrn_reflns_limit_h_min -6
_diffrn_reflns_limit_k_max 9
_diffrn_reflns_limit_k_min -9
_diffrn_reflns_limit_l_max 10
_diffrn_reflns_limit_l_min -10
_diffrn_reflns_number 3793
_diffrn_reflns_point_group_measured_fraction_full 0.000
_diffrn_reflns_point_group_measured_fraction_max 0.000
_diffrn_reflns_theta_full 68.130
_diffrn_reflns_theta_max 68.130
_diffrn_reflns_theta_min 5.567
_diffrn_standards_number 0
_exptl_absorpt_coefficient_mu 6.420
_exptl_absorpt_correction_T_max 0.526
_exptl_absorpt_correction_T_min 0.327
_exptl_absorpt_correction_type multi-scan
_exptl_absorpt_process_details 'ABSCOR (Rigaku, 1995)'
_exptl_crystal_colour brown
_exptl_crystal_density_diffrn 1.965
_exptl_crystal_density_method 'not measured'
_exptl_crystal_description block
_exptl_crystal_F_000 202.00
_exptl_crystal_size_max 0.100
_exptl_crystal_size_mid 0.100
_exptl_crystal_size_min 0.100
_refine_diff_density_max 0.61
_refine_diff_density_min -0.73
_refine_ls_extinction_method none
_refine_ls_goodness_of_fit_ref 1.086
_refine_ls_hydrogen_treatment mixed
_refine_ls_number_parameters 104
_refine_ls_number_reflns 1196
_refine_ls_number_restraints 0
_refine_ls_R_factor_all 0.0602
_refine_ls_R_factor_gt 0.0536
_refine_ls_shift/su_max 0.000
_refine_ls_structure_factor_coef Fsqd
_refine_ls_weighting_details 'w = 1/[\s^2^(Fo^2^)+(0.0781P)^2^+0.2613P] where P=(Fo^2^+2Fc^2^)/3'
_refine_ls_weighting_scheme calc
_refine_ls_wR_factor_gt 0.1478
_refine_ls_wR_factor_ref 0.1514
_reflns_number_gt 1074
_reflns_number_total 1196
_reflns_threshold_expression F^2^>2.0\s(F^2^)
_cod_data_source_file jp9b10130_si_005.cif
_cod_data_source_block 2018070302
_cod_database_code 1556987

loop_
_space_group_symop_id
_space_group_symop_operation_xyz
1 +X,+Y,+Z
2 -X,-Y,-Z

loop_
_atom_site_label
_atom_site_type_symbol
_atom_site_fract_x
_atom_site_fract_y
_atom_site_fract_z
_atom_site_U_iso_or_equiv
_atom_site_adp_type
_atom_site_occupancy
_atom_site_symmetry_multiplicity
_atom_site_calc_flag
_atom_site_refinement_flags
S6 S 0.72083(15) 0.24949(11) 0.90636(9) 0.0171(3) Uani 1 1 d .
P5 P 0.75424(15) 0.30488(12) 0.41613(10) 0.0161(3) Uani 1 1 d .
O1 O 0.8726(5) 0.3615(3) 0.2432(3) 0.0223(6) Uani 1 1 d .
O2 O 0.8232(5) 0.0958(3) 0.5363(3) 0.0246(7) Uani 1 1 d .
O3 O 0.8014(5) 0.4381(4) 0.4964(4) 0.0291(7) Uani 1 1 d .
H3 H 0.9555 0.4366 0.5032 0.035 Uiso 1 1 calc R
O4 O 0.4617(5) 0.3179(4) 0.4144(3) 0.0237(6) Uani 1 1 d .
H4 H 0.4084 0.4310 0.3536 0.028 Uiso 1 1 calc R
N1 N 0.5518(6) 0.0573(4) 1.2048(4) 0.0171(7) Uani 1 1 d .
N2 N 0.2951(5) 0.3356(4) 1.0527(3) 0.0181(7) Uani 1 1 d .
H2A H 0.1839 0.3125 1.1377 0.022 Uiso 1 1 calc R
H2B H 0.2723 0.4382 0.9574 0.022 Uiso 1 1 calc R
C1 C 0.7701(7) -0.0460(5) 1.1873(4) 0.0176(7) Uani 1 1 d .
H1 H 0.8327 -0.1618 1.2754 0.021 Uiso 1 1 calc R
C2 C 0.8855(6) 0.0338(4) 1.0329(4) 0.0157(7) Uani 1 1 d .
C3 C 0.4942(6) 0.2173(4) 1.0682(4) 0.0151(7) Uani 1 1 d .
H7 H 0.480(9) 0.033(7) 1.276(6) 0.029(14) Uiso 1 1 d .

loop_
_atom_site_aniso_label
_atom_site_aniso_U_11
_atom_site_aniso_U_22
_atom_site_aniso_U_33
_atom_site_aniso_U_23
_atom_site_aniso_U_13
_atom_site_aniso_U_12
S6 0.0173(5) 0.0124(5) 0.0150(5) -0.0029(4) 0.0038(4) 0.0066(3)
P5 0.0144(6) 0.0143(5) 0.0159(5) -0.0054(4) 0.0022(4) 0.0049(4)
O1 0.0219(14) 0.0188(12) 0.0173(12) -0.0029(10) 0.0045(10) 0.0065(10)
O2 0.0250(15) 0.0158(13) 0.0186(12) 0.0021(10) 0.0048(11) 0.0090(11)
O3 0.0164(15) 0.0374(16) 0.0464(17) -0.0323(14) 0.0051(12) 0.0008(12)
O4 0.0153(13) 0.0218(13) 0.0351(14) -0.0146(11) -0.0027(11) 0.0051(10)
N1 0.0179(16) 0.0130(14) 0.0149(15) -0.0037(12) 0.0053(13) 0.0039(12)
N2 0.0172(16) 0.0131(14) 0.0182(14) -0.0043(12) 0.0043(12) 0.0059(12)
C1 0.0191(18) 0.0125(15) 0.0173(16) -0.0050(13) 0.0003(14) 0.0062(13)
C2 0.0152(18) 0.0099(15) 0.0199(17) -0.0066(14) 0.0002(13) 0.0060(13)
C3 0.0155(18) 0.0126(15) 0.0176(16) -0.0083(13) 0.0039(13) 0.0000(13)

loop_
_atom_type_symbol
_atom_type_description
_atom_type_scat_dispersion_real
_atom_type_scat_dispersion_imag
_atom_type_scat_source
C C 0.0181 0.0091
;
International Tables for Crystallography
(Vol. C, Tables 4.2.6.8 and 6.1.1.4)
;
H H 0.0000 0.0000
;
International Tables for Crystallography
(Vol. C, Table 6.1.1.4)
;
N N 0.0311 0.0180
;
International Tables for Crystallography
(Vol. C, Tables 4.2.6.8 and 6.1.1.4)
;
O O 0.0492 0.0322
;
International Tables for Crystallography
(Vol. C, Tables 4.2.6.8 and 6.1.1.4)
;
P P 0.2955 0.4335
;
International Tables for Crystallography
(Vol. C, Tables 4.2.6.8 and 6.1.1.4)
;
S S 0.3331 0.5567
;
International Tables for Crystallography
(Vol. C, Tables 4.2.6.8 and 6.1.1.4)
;

loop_
_geom_angle_atom_site_label_1
_geom_angle_atom_site_label_2
_geom_angle_atom_site_label_3
_geom_angle
_geom_angle_site_symmetry_1
_geom_angle_site_symmetry_3
C3 S6 C2 90.62(15) . .
O1 P5 O2 113.30(13) . .
O1 P5 O3 113.62(15) . .
O2 P5 O3 110.15(16) . .
O1 P5 O4 111.09(15) . .
O2 P5 O4 103.74(14) . .
O3 P5 O4 104.11(13) . .
P5 O3 H3 109.5 . .
P5 O4 H4 109.5 . .
C3 N1 C1 115.0(3) . .
C3 N1 H7 121(4) . .
C1 N1 H7 124(4) . .
C3 N2 H2A 120.0 . .
C3 N2 H2B 120.0 . .
H2A N2 H2B 120.0 . .
C2 C1 N1 113.4(3) . .
C2 C1 H1 123.3 . .
N1 C1 H1 123.3 . .
C1 C2 C2 129.3(4) . 2_757
C1 C2 S6 110.3(2) . .
C2 C2 S6 120.4(3) 2_757 .
N2 C3 N1 126.2(3) . .
N2 C3 S6 123.2(3) . .
N1 C3 S6 110.6(2) . .

loop_
_geom_bond_atom_site_label_1
_geom_bond_atom_site_label_2
_geom_bond_distance
_geom_bond_site_symmetry_2
S6 C3 1.737(3) .
S6 C2 1.753(3) .
P5 O1 1.492(2) .
P5 O2 1.532(2) .
P5 O3 1.549(3) .
P5 O4 1.575(3) .
O3 H3 0.8400 .
O4 H4 0.8400 .
N1 C3 1.334(4) .
N1 C1 1.383(4) .
N1 H7 0.67(5) .
N2 C3 1.308(4) .
N2 H2A 0.8800 .
N2 H2B 0.8800 .
C1 C2 1.349(5) .
C1 H1 0.9500 .
C2 C2 1.455(6) 2_757

loop_
_geom_hbond_atom_site_label_D
_geom_hbond_atom_site_label_H
_geom_hbond_atom_site_label_A
_geom_hbond_site_symmetry_A
_geom_hbond_distance_DA
_geom_hbond_distance_DH
_geom_hbond_distance_HA
_geom_hbond_angle_DHA
_geom_hbond_publ_flag
O3 H3 O3 2_766 2.477(4) 0.840 1.732 146.6 no
O4 H4 O3 2_666 2.592(4) 0.840 2.168 111.0 no
N1 H7 O2 2_657 2.833(4) 0.67(5) 2.20(5) 159(7) no
N2 H2A O1 1_456 2.740(4) 0.880 1.921 154.1 no
N2 H2B O1 2_666 2.796(3) 0.880 1.941 163.5 no

loop_
_geom_torsion_atom_site_label_1
_geom_torsion_atom_site_label_2
_geom_torsion_atom_site_label_3
_geom_torsion_atom_site_label_4
_geom_torsion
_geom_torsion_site_symmetry_4
C3 N1 C1 C2 -0.6(5) .
N1 C1 C2 C2 -179.0(5) 2_757
N1 C1 C2 S6 1.8(4) .
C3 S6 C2 C1 -1.9(3) .
C3 S6 C2 C2 178.8(4) 2_757
C1 N1 C3 N2 178.1(4) .
C1 N1 C3 S6 -0.9(4) .
C2 S6 C3 N2 -177.5(3) .
C2 S6 C3 N1 1.6(3) .
